data_7117469
loop_
_publ_author_name
'Xingyong Wang'
'Zaichao Zhang'
'You Song'
'Yuanting Su'
'Xinping Wang'

_publ_section_title
;
 Bis(phenothiazine)arene diradicaloids: isolation, characterization and
 crystal structures
;
_journal_name_full Chem.Commun.
_journal_page_first 11822
_journal_paper_doi 10.1039/C5cc03573B
_journal_volume 51
_journal_year 2015
_chemical_formula_moiety 'C16 Al F36 O4, 0.5(C30 H20 N2 S2)'
_chemical_formula_sum 'C31 H10 Al F36 N O4 S'
_chemical_formula_weight 1203.44
_chemical_name_systematic
; 
 ? 
;
_space_group_IT_number 14
_symmetry_cell_setting monoclinic
_symmetry_space_group_name_Hall '-P 2ybc'
_symmetry_space_group_name_H-M 'P 1 21/c 1'
_atom_sites_solution_hydrogens geom
_atom_sites_solution_primary direct
_atom_sites_solution_secondary difmap
_audit_creation_method SHELXL-97
_audit_update_record
;
2015-02-03 deposited with the CCDC.
2015-06-11 downloaded from the CCDC.
;
_cell_angle_alpha 90.00
_cell_angle_beta 134.333(6)
_cell_angle_gamma 90.00
_cell_formula_units_Z 4
_cell_length_a 14.2945(19)
_cell_length_b 19.666(3)
_cell_length_c 19.9786(19)
_cell_measurement_reflns_used 9927
_cell_measurement_temperature 123(2)
_cell_measurement_theta_max 27.35
_cell_measurement_theta_min 2.24
_cell_volume 4017.3(10)
_computing_cell_refinement 'Bruker SAINT'
_computing_data_collection 'Bruker APEX II'
_computing_data_reduction 'Bruker SAINT'
_computing_molecular_graphics 'Bruker SHELXTL'
_computing_publication_material 'Bruker SHELXTL'
_computing_structure_refinement 'SHELXL-97 (Sheldrick, 2008)'
_computing_structure_solution 'SHELXS-97 (Sheldrick, 2008)'
_diffrn_ambient_temperature 123(2)
_diffrn_measured_fraction_theta_full 0.991
_diffrn_measured_fraction_theta_max 0.991
_diffrn_measurement_device_type 'Bruker APEX-II CCD'
_diffrn_measurement_method '\f and \w scans'
_diffrn_radiation_monochromator graphite
_diffrn_radiation_source 'fine-focus sealed tube'
_diffrn_radiation_type MoK\a
_diffrn_radiation_wavelength 0.71073
_diffrn_reflns_av_R_equivalents 0.0250
_diffrn_reflns_av_sigmaI/netI 0.0210
_diffrn_reflns_limit_h_max 18
_diffrn_reflns_limit_h_min -18
_diffrn_reflns_limit_k_max 25
_diffrn_reflns_limit_k_min -25
_diffrn_reflns_limit_l_max 24
_diffrn_reflns_limit_l_min -25
_diffrn_reflns_number 35585
_diffrn_reflns_theta_full 27.43
_diffrn_reflns_theta_max 27.43
_diffrn_reflns_theta_min 1.76
_exptl_absorpt_coefficient_mu 0.311
_exptl_absorpt_correction_T_max 0.934
_exptl_absorpt_correction_T_min 0.911
_exptl_absorpt_correction_type multi-scan
_exptl_absorpt_process_details 'SADABS (Bruker, 2000)'
_exptl_crystal_colour brown
_exptl_crystal_density_diffrn 1.990
_exptl_crystal_density_method 'not measured'
_exptl_crystal_description block
_exptl_crystal_F_000 2352
_exptl_crystal_size_max 0.30
_exptl_crystal_size_mid 0.26
_exptl_crystal_size_min 0.22
_refine_diff_density_max 0.676
_refine_diff_density_min -0.311
_refine_diff_density_rms 0.058
_refine_ls_extinction_method none
_refine_ls_goodness_of_fit_ref 1.025
_refine_ls_hydrogen_treatment constr
_refine_ls_matrix_type full
_refine_ls_number_parameters 667
_refine_ls_number_reflns 9076
_refine_ls_number_restraints 0
_refine_ls_restrained_S_all 1.025
_refine_ls_R_factor_all 0.0440
_refine_ls_R_factor_gt 0.0369
_refine_ls_shift/su_max 0.001
_refine_ls_shift/su_mean 0.000
_refine_ls_structure_factor_coef Fsqd
_refine_ls_weighting_details 'calc w=1/[\s^2^(Fo^2^)+(0.0542P)^2^+3.0701P] where P=(Fo^2^+2Fc^2^)/3'
_refine_ls_weighting_scheme calc
_refine_ls_wR_factor_gt 0.1000
_refine_ls_wR_factor_ref 0.1055
_reflns_number_gt 7809
_reflns_number_total 9076
_reflns_threshold_expression >2sigma(I)
_cod_data_source_file c5cc03573b2.cif
_cod_data_source_block 1
_cod_original_cell_volume 4017.3(9)
_cod_original_sg_symbol_H-M P2(1)/c
_cod_database_code 7117469

loop_
_symmetry_equiv_pos_as_xyz
'x, y, z'
'-x, y+1/2, -z+1/2'
'-x, -y, -z'
'x, -y-1/2, z-1/2'

loop_
_atom_site_label
_atom_site_type_symbol
_atom_site_fract_x
_atom_site_fract_y
_atom_site_fract_z
_atom_site_U_iso_or_equiv
_atom_site_adp_type
_atom_site_occupancy
_atom_site_symmetry_multiplicity
_atom_site_calc_flag
_atom_site_refinement_flags
_atom_site_disorder_assembly
_atom_site_disorder_group
Al1 Al 0.83646(4) 0.89242(2) 0.58628(3) 0.01473(10) Uani 1 1 d . . .
S1 S 0.84516(4) 0.44813(2) 0.43943(3) 0.02585(11) Uani 1 1 d . . .
N1 N 0.65706(13) 0.47320(7) 0.46550(9) 0.0169(3) Uani 1 1 d . . .
O1 O 0.73498(12) 0.91905(6) 0.47220(8) 0.0228(3) Uani 1 1 d . . .
O2 O 0.90599(12) 0.96342(6) 0.65717(8) 0.0222(3) Uani 1 1 d . . .
O3 O 0.74432(12) 0.84523(6) 0.59598(8) 0.0225(3) Uani 1 1 d . . .
O4 O 0.96137(12) 0.84042(6) 0.62131(9) 0.0210(2) Uani 1 1 d . . .
C1 C 0.68695(16) 0.52844(9) 0.43997(11) 0.0191(3) Uani 1 1 d . . .
C2 C 0.6310(2) 0.59241(9) 0.42573(14) 0.0269(4) Uani 1 1 d . . .
H2 H 0.5746 0.5976 0.4350 0.032 Uiso 1 1 calc R . .
C3 C 0.6573(2) 0.64710(10) 0.39869(17) 0.0362(5) Uani 1 1 d . . .
H3 H 0.6188 0.6899 0.3893 0.043 Uiso 1 1 calc R . .
C4 C 0.7405(2) 0.64079(11) 0.38460(17) 0.0369(5) Uani 1 1 d . . .
H4 H 0.7589 0.6792 0.3665 0.044 Uiso 1 1 calc R . .
C5 C 0.7949(2) 0.57920(10) 0.39700(14) 0.0299(4) Uani 1 1 d . . .
H5 H 0.8499 0.5747 0.3865 0.036 Uiso 1 1 calc R . .
C6 C 0.76998(17) 0.52263(9) 0.42514(12) 0.0217(3) Uani 1 1 d . . .
C7 C 0.78705(16) 0.39020(9) 0.46765(12) 0.0206(3) Uani 1 1 d . . .
C8 C 0.83084(19) 0.32320(10) 0.48147(13) 0.0275(4) Uani 1 1 d . . .
H8 H 0.8901 0.3124 0.4760 0.033 Uiso 1 1 calc R . .
C9 C 0.7884(2) 0.27314(10) 0.50278(14) 0.0304(4) Uani 1 1 d . . .
H9 H 0.8182 0.2277 0.5120 0.036 Uiso 1 1 calc R . .
C10 C 0.70122(19) 0.28896(9) 0.51089(13) 0.0275(4) Uani 1 1 d . . .
H10 H 0.6720 0.2540 0.5255 0.033 Uiso 1 1 calc R . .
C11 C 0.65728(17) 0.35435(9) 0.49803(12) 0.0225(3) Uani 1 1 d . . .
H11 H 0.5980 0.3642 0.5037 0.027 Uiso 1 1 calc R . .
C12 C 0.69957(15) 0.40689(8) 0.47642(11) 0.0182(3) Uani 1 1 d . . .
C13 C 0.57503(15) 0.48625(8) 0.48264(11) 0.0166(3) Uani 1 1 d . . .
C14 C 0.44108(16) 0.47767(9) 0.41154(11) 0.0207(3) Uani 1 1 d . . .
H14 H 0.4018 0.4624 0.3515 0.025 Uiso 1 1 calc R . .
C15 C 0.63518(16) 0.50827(9) 0.57067(12) 0.0201(3) Uani 1 1 d . . .
H15 H 0.7274 0.5137 0.6184 0.024 Uiso 1 1 calc R . .
C16 C 0.89404(16) 1.02879(8) 0.67010(12) 0.0212(3) Uani 1 1 d . . .
C17 C 0.97450(19) 1.07421(10) 0.66177(14) 0.0297(4) Uani 1 1 d . . .
C18 C 0.94914(18) 1.03578(10) 0.76972(13) 0.0278(4) Uani 1 1 d . . .
C19 C 0.74925(19) 1.05391(10) 0.59734(15) 0.0338(4) Uani 1 1 d . . .
C20 C 1.08047(16) 0.83338(8) 0.65259(12) 0.0198(3) Uani 1 1 d . . .
C21 C 1.07679(18) 0.85431(9) 0.57594(14) 0.0251(4) Uani 1 1 d . . .
C22 C 1.12045(19) 0.75737(10) 0.67883(14) 0.0284(4) Uani 1 1 d . . .
C23 C 1.18340(18) 0.87796(10) 0.74088(14) 0.0301(4) Uani 1 1 d . . .
C24 C 0.73806(16) 0.80416(9) 0.64663(12) 0.0205(3) Uani 1 1 d . . .
C25 C 0.62719(19) 0.83039(11) 0.63796(14) 0.0296(4) Uani 1 1 d . . .
C26 C 0.86926(18) 0.80294(10) 0.75150(13) 0.0265(4) Uani 1 1 d . . .
C27 C 0.7059(2) 0.73055(10) 0.60732(14) 0.0304(4) Uani 1 1 d . . .
C28 C 0.63387(17) 0.90672(9) 0.38067(12) 0.0223(3) Uani 1 1 d . . .
C29 C 0.5998(2) 0.97406(11) 0.32725(14) 0.0347(4) Uani 1 1 d . . .
C30 C 0.6707(2) 0.85250(12) 0.34607(16) 0.0412(5) Uani 1 1 d . . .
C31 C 0.5117(2) 0.88227(13) 0.35965(14) 0.0378(5) Uani 1 1 d . . .
F1 F 0.71102(12) 1.06864(7) 0.51656(9) 0.0456(3) Uani 1 1 d . . .
F2 F 0.73329(12) 1.10929(7) 0.62694(10) 0.0464(3) Uani 1 1 d . . .
F3 F 0.67106(12) 1.00554(7) 0.58164(11) 0.0467(3) Uani 1 1 d . . .
F4 F 0.97920(14) 1.09955(6) 0.80086(9) 0.0452(3) Uani 1 1 d . . .
F5 F 0.86371(13) 1.01287(7) 0.77221(10) 0.0431(3) Uani 1 1 d . . .
F6 F 1.05756(11) 0.99875(6) 0.83118(8) 0.0312(2) Uani 1 1 d . . .
F7 F 1.10298(11) 1.06863(6) 0.73797(8) 0.0349(3) Uani 1 1 d . . .
F8 F 0.95541(13) 1.05559(7) 0.58948(9) 0.0428(3) Uani 1 1 d . . .
F9 F 0.94428(14) 1.14004(6) 0.65255(10) 0.0469(3) Uani 1 1 d . . .
F10 F 1.19585(13) 0.86079(7) 0.60885(10) 0.0403(3) Uani 1 1 d . . .
F11 F 1.01342(12) 0.80778(6) 0.50799(8) 0.0334(3) Uani 1 1 d . . .
F12 F 1.01463(13) 0.91284(6) 0.53768(9) 0.0340(3) Uani 1 1 d . . .
F13 F 1.16153(13) 0.87737(7) 0.79544(8) 0.0390(3) Uani 1 1 d . . .
F14 F 1.17728(12) 0.94250(6) 0.71799(9) 0.0380(3) Uani 1 1 d . . .
F15 F 1.30613(12) 0.85669(8) 0.79203(10) 0.0499(4) Uani 1 1 d . . .
F16 F 1.22301(12) 0.74168(6) 0.69116(9) 0.0397(3) Uani 1 1 d . . .
F17 F 1.15162(14) 0.74243(6) 0.75725(9) 0.0416(3) Uani 1 1 d . . .
F18 F 1.02263(13) 0.71702(6) 0.61227(9) 0.0375(3) Uani 1 1 d . . .
F19 F 0.96035(11) 0.76930(7) 0.76328(8) 0.0399(3) Uani 1 1 d . . .
F20 F 0.85888(12) 0.77379(7) 0.80614(8) 0.0385(3) Uani 1 1 d . . .
F21 F 0.91439(14) 0.86545(7) 0.78279(9) 0.0479(4) Uani 1 1 d . . .
F22 F 0.71928(17) 0.68457(7) 0.66224(10) 0.0535(4) Uani 1 1 d . . .
F23 F 0.78245(15) 0.71253(7) 0.59508(11) 0.0518(4) Uani 1 1 d . . .
F24 F 0.58370(13) 0.72577(7) 0.52409(9) 0.0432(3) Uani 1 1 d . . .
F25 F 0.59533(13) 0.78565(8) 0.66976(10) 0.0469(3) Uani 1 1 d . . .
F26 F 0.66401(15) 0.88686(7) 0.68735(11) 0.0481(3) Uani 1 1 d . . .
F27 F 0.52036(12) 0.84332(8) 0.55016(9) 0.0421(3) Uani 1 1 d . . .
F28 F 0.53097(16) 1.01548(7) 0.33143(10) 0.0552(4) Uani 1 1 d . . .
F29 F 0.70642(15) 1.00567(8) 0.36084(10) 0.0576(4) Uani 1 1 d . . .
F30 F 0.52723(14) 0.96246(8) 0.23597(8) 0.0489(4) Uani 1 1 d . . .
F31 F 0.56644(17) 0.82598(9) 0.26361(11) 0.0679(5) Uani 1 1 d . . .
F32 F 0.73504(15) 0.80161(7) 0.40735(11) 0.0556(4) Uani 1 1 d . . .
F33 F 0.74847(15) 0.87809(9) 0.33809(11) 0.0576(4) Uani 1 1 d . . .
F34 F 0.52338(14) 0.81714(8) 0.38246(10) 0.0565(4) Uani 1 1 d . . .
F35 F 0.49865(13) 0.91757(10) 0.40832(10) 0.0540(4) Uani 1 1 d . . .
F36 F 0.40132(12) 0.88834(9) 0.26905(9) 0.0541(4) Uani 1 1 d . . .

loop_
_atom_site_aniso_label
_atom_site_aniso_U_11
_atom_site_aniso_U_22
_atom_site_aniso_U_33
_atom_site_aniso_U_23
_atom_site_aniso_U_13
_atom_site_aniso_U_12
Al1 0.0146(2) 0.0149(2) 0.0136(2) 0.00057(17) 0.00940(19) 0.00034(17)
S1 0.0254(2) 0.0297(2) 0.0317(2) 0.00027(18) 0.0234(2) 0.00274(17)
N1 0.0154(6) 0.0196(7) 0.0161(6) -0.0014(5) 0.0111(6) 0.0000(5)
O1 0.0204(6) 0.0261(6) 0.0144(5) 0.0030(5) 0.0094(5) -0.0014(5)
O2 0.0223(6) 0.0167(6) 0.0214(6) -0.0025(5) 0.0130(5) 0.0014(5)
O3 0.0203(6) 0.0275(6) 0.0201(6) 0.0050(5) 0.0143(5) -0.0014(5)
O4 0.0199(6) 0.0210(6) 0.0246(6) 0.0021(5) 0.0165(5) 0.0038(5)
C1 0.0199(8) 0.0214(8) 0.0162(7) -0.0028(6) 0.0126(7) -0.0028(6)
C2 0.0362(10) 0.0234(9) 0.0332(10) 0.0010(7) 0.0286(9) 0.0025(7)
C3 0.0580(14) 0.0224(9) 0.0502(13) 0.0043(8) 0.0459(12) 0.0045(9)
C4 0.0571(14) 0.0275(10) 0.0461(12) 0.0023(9) 0.0434(12) -0.0035(9)
C5 0.0352(10) 0.0344(10) 0.0330(10) -0.0017(8) 0.0285(9) -0.0045(8)
C6 0.0215(8) 0.0254(8) 0.0196(8) -0.0025(6) 0.0149(7) -0.0011(7)
C7 0.0183(7) 0.0244(8) 0.0166(7) -0.0016(6) 0.0113(7) 0.0012(6)
C8 0.0279(9) 0.0290(9) 0.0281(9) -0.0006(7) 0.0205(8) 0.0071(7)
C9 0.0360(10) 0.0224(9) 0.0290(9) 0.0009(7) 0.0213(9) 0.0084(8)
C10 0.0320(9) 0.0222(8) 0.0269(9) 0.0004(7) 0.0200(8) -0.0001(7)
C11 0.0223(8) 0.0223(8) 0.0230(8) -0.0012(7) 0.0158(7) 0.0003(6)
C12 0.0155(7) 0.0214(8) 0.0133(7) -0.0017(6) 0.0084(6) 0.0011(6)
C13 0.0167(7) 0.0174(7) 0.0178(7) 0.0006(6) 0.0128(7) 0.0013(6)
C14 0.0175(7) 0.0273(8) 0.0140(7) -0.0037(6) 0.0098(7) -0.0006(6)
C15 0.0148(7) 0.0249(8) 0.0172(8) -0.0018(6) 0.0099(6) -0.0002(6)
C16 0.0189(8) 0.0173(8) 0.0208(8) -0.0018(6) 0.0115(7) 0.0021(6)
C17 0.0267(9) 0.0248(9) 0.0254(9) 0.0050(7) 0.0138(8) 0.0003(7)
C18 0.0269(9) 0.0275(9) 0.0275(9) -0.0047(7) 0.0184(8) 0.0005(7)
C19 0.0226(9) 0.0278(10) 0.0336(10) -0.0049(8) 0.0133(8) 0.0063(7)
C20 0.0187(8) 0.0198(8) 0.0209(8) 0.0004(6) 0.0138(7) 0.0024(6)
C21 0.0286(9) 0.0238(8) 0.0317(9) 0.0010(7) 0.0242(8) 0.0022(7)
C22 0.0326(10) 0.0242(9) 0.0314(10) 0.0058(7) 0.0234(9) 0.0085(7)
C23 0.0213(9) 0.0330(10) 0.0275(9) -0.0044(8) 0.0140(8) 0.0002(7)
C24 0.0198(8) 0.0225(8) 0.0205(8) 0.0032(6) 0.0145(7) -0.0003(6)
C25 0.0268(9) 0.0368(10) 0.0314(10) 0.0048(8) 0.0226(9) 0.0025(8)
C26 0.0268(9) 0.0291(9) 0.0222(9) 0.0048(7) 0.0166(8) 0.0004(7)
C27 0.0324(10) 0.0246(9) 0.0312(10) 0.0003(8) 0.0211(9) -0.0026(8)
C28 0.0211(8) 0.0252(8) 0.0157(8) 0.0019(6) 0.0110(7) -0.0013(7)
C29 0.0379(11) 0.0346(10) 0.0223(9) 0.0079(8) 0.0176(9) 0.0011(9)
C30 0.0385(12) 0.0400(12) 0.0305(11) -0.0087(9) 0.0188(10) 0.0006(9)
C31 0.0224(9) 0.0561(13) 0.0210(9) 0.0045(9) 0.0101(8) -0.0051(9)
F1 0.0335(6) 0.0423(7) 0.0252(6) 0.0040(5) 0.0074(5) 0.0156(6)
F2 0.0325(6) 0.0355(7) 0.0505(8) -0.0080(6) 0.0214(6) 0.0132(5)
F3 0.0210(6) 0.0430(7) 0.0579(9) -0.0115(6) 0.0209(6) -0.0032(5)
F4 0.0541(8) 0.0319(6) 0.0374(7) -0.0151(5) 0.0275(7) -0.0009(6)
F5 0.0439(7) 0.0559(8) 0.0471(8) -0.0038(6) 0.0382(7) 0.0019(6)
F6 0.0292(6) 0.0374(6) 0.0204(5) 0.0015(4) 0.0150(5) 0.0032(5)
F7 0.0238(5) 0.0334(6) 0.0343(6) 0.0040(5) 0.0155(5) -0.0047(5)
F8 0.0479(7) 0.0516(8) 0.0330(7) 0.0072(6) 0.0297(6) -0.0019(6)
F9 0.0470(8) 0.0191(6) 0.0505(8) 0.0083(5) 0.0252(7) 0.0004(5)
F10 0.0389(7) 0.0443(7) 0.0586(8) 0.0013(6) 0.0416(7) -0.0015(5)
F11 0.0436(7) 0.0349(6) 0.0309(6) -0.0033(5) 0.0293(6) 0.0021(5)
F12 0.0495(7) 0.0257(5) 0.0413(7) 0.0114(5) 0.0371(6) 0.0092(5)
F13 0.0393(7) 0.0466(7) 0.0226(6) -0.0044(5) 0.0185(5) 0.0022(6)
F14 0.0371(6) 0.0295(6) 0.0454(7) -0.0119(5) 0.0281(6) -0.0103(5)
F15 0.0201(6) 0.0588(9) 0.0435(8) -0.0116(6) 0.0122(6) 0.0037(6)
F16 0.0384(7) 0.0368(7) 0.0480(7) 0.0081(6) 0.0317(6) 0.0188(5)
F17 0.0564(8) 0.0353(7) 0.0398(7) 0.0189(5) 0.0361(7) 0.0204(6)
F18 0.0452(7) 0.0192(5) 0.0481(7) -0.0005(5) 0.0326(6) 0.0009(5)
F19 0.0252(6) 0.0607(8) 0.0310(6) 0.0147(6) 0.0186(5) 0.0122(6)
F20 0.0353(6) 0.0560(8) 0.0257(6) 0.0141(5) 0.0218(5) 0.0034(6)
F21 0.0461(8) 0.0353(7) 0.0245(6) -0.0015(5) 0.0109(6) -0.0087(6)
F22 0.0754(10) 0.0267(6) 0.0490(8) 0.0064(6) 0.0400(8) -0.0081(6)
F23 0.0547(9) 0.0399(7) 0.0695(10) -0.0168(7) 0.0466(8) -0.0014(6)
F24 0.0396(7) 0.0362(7) 0.0331(6) -0.0062(5) 0.0178(6) -0.0139(5)
F25 0.0387(7) 0.0694(9) 0.0482(8) 0.0192(7) 0.0360(7) 0.0047(6)
F26 0.0545(8) 0.0474(8) 0.0595(9) -0.0067(7) 0.0461(8) 0.0059(6)
F27 0.0245(6) 0.0649(9) 0.0362(7) 0.0182(6) 0.0209(6) 0.0139(6)
F28 0.0618(9) 0.0404(7) 0.0382(7) 0.0127(6) 0.0258(7) 0.0239(7)
F29 0.0562(9) 0.0533(9) 0.0412(8) 0.0144(7) 0.0259(7) -0.0188(7)
F30 0.0471(8) 0.0682(9) 0.0193(6) 0.0143(6) 0.0187(6) 0.0055(7)
F31 0.0570(10) 0.0712(11) 0.0381(8) -0.0309(8) 0.0194(8) -0.0044(8)
F32 0.0521(8) 0.0300(7) 0.0546(9) -0.0065(6) 0.0263(8) 0.0076(6)
F33 0.0522(9) 0.0891(12) 0.0478(8) -0.0035(8) 0.0408(8) 0.0090(8)
F34 0.0432(8) 0.0599(9) 0.0400(8) 0.0050(7) 0.0194(7) -0.0270(7)
F35 0.0318(7) 0.0984(12) 0.0390(7) 0.0072(8) 0.0273(6) 0.0065(7)
F36 0.0213(6) 0.0901(12) 0.0244(6) 0.0072(7) 0.0062(5) -0.0080(7)

loop_
_atom_type_symbol
_atom_type_description
_atom_type_scat_dispersion_real
_atom_type_scat_dispersion_imag
_atom_type_scat_source
C C 0.0033 0.0016 'International Tables Vol C Tables 4.2.6.8 and 6.1.1.4'
H H 0.0000 0.0000 'International Tables Vol C Tables 4.2.6.8 and 6.1.1.4'
Al Al 0.0645 0.0514 'International Tables Vol C Tables 4.2.6.8 and 6.1.1.4'
F F 0.0171 0.0103 'International Tables Vol C Tables 4.2.6.8 and 6.1.1.4'
N N 0.0061 0.0033 'International Tables Vol C Tables 4.2.6.8 and 6.1.1.4'
O O 0.0106 0.0060 'International Tables Vol C Tables 4.2.6.8 and 6.1.1.4'
S S 0.1246 0.1234 'International Tables Vol C Tables 4.2.6.8 and 6.1.1.4'

loop_
_geom_angle_atom_site_label_1
_geom_angle_atom_site_label_2
_geom_angle_atom_site_label_3
_geom_angle
_geom_angle_site_symmetry_1
_geom_angle_site_symmetry_3
O1 Al1 O2 108.08(6) . .
O1 Al1 O4 113.19(6) . .
O2 Al1 O4 107.91(6) . .
O1 Al1 O3 108.01(6) . .
O2 Al1 O3 112.91(7) . .
O4 Al1 O3 106.85(6) . .
C6 S1 C7 103.28(8) . .
C1 N1 C12 125.37(14) . .
C1 N1 C13 116.98(13) . .
C12 N1 C13 117.64(13) . .
C28 O1 Al1 149.34(12) . .
C16 O2 Al1 148.58(12) . .
C24 O3 Al1 149.59(12) . .
C20 O4 Al1 149.51(11) . .
N1 C1 C2 119.76(15) . .
N1 C1 C6 122.17(15) . .
C2 C1 C6 118.05(16) . .
C3 C2 C1 120.54(17) . .
C3 C2 H2 119.7 . .
C1 C2 H2 119.7 . .
C2 C3 C4 120.89(19) . .
C2 C3 H3 119.6 . .
C4 C3 H3 119.6 . .
C5 C4 C3 119.72(18) . .
C5 C4 H4 120.1 . .
C3 C4 H4 120.1 . .
C4 C5 C6 120.38(18) . .
C4 C5 H5 119.8 . .
C6 C5 H5 119.8 . .
C5 C6 C1 120.40(17) . .
C5 C6 S1 116.04(14) . .
C1 C6 S1 123.56(14) . .
C8 C7 C12 120.31(16) . .
C8 C7 S1 115.83(14) . .
C12 C7 S1 123.85(13) . .
C9 C8 C7 120.21(17) . .
C9 C8 H8 119.9 . .
C7 C8 H8 119.9 . .
C8 C9 C10 119.95(17) . .
C8 C9 H9 120.0 . .
C10 C9 H9 120.0 . .
C11 C10 C9 120.94(18) . .
C11 C10 H10 119.5 . .
C9 C10 H10 119.5 . .
C10 C11 C12 120.38(17) . .
C10 C11 H11 119.8 . .
C12 C11 H11 119.8 . .
N1 C12 C11 120.15(15) . .
N1 C12 C7 121.63(15) . .
C11 C12 C7 118.22(15) . .
C15 C13 C14 121.98(15) . .
C15 C13 N1 117.90(14) . .
C14 C13 N1 120.11(14) . .
C13 C14 C15 118.92(15) . 3_666
C13 C14 H14 120.5 . .
C15 C14 H14 120.5 3_666 .
C13 C15 C14 119.11(15) . 3_666
C13 C15 H15 120.4 . .
C14 C15 H15 120.4 3_666 .
O2 C16 C18 108.18(14) . .
O2 C16 C17 109.02(15) . .
C18 C16 C17 109.64(15) . .
O2 C16 C19 112.78(14) . .
C18 C16 C19 108.69(15) . .
C17 C16 C19 108.50(15) . .
F8 C17 F9 108.55(16) . .
F8 C17 F7 106.96(17) . .
F9 C17 F7 106.88(16) . .
F8 C17 C16 110.80(16) . .
F9 C17 C16 112.29(17) . .
F7 C17 C16 111.13(15) . .
F4 C18 F6 107.23(16) . .
F4 C18 F5 107.80(16) . .
F6 C18 F5 106.63(16) . .
F4 C18 C16 113.05(16) . .
F6 C18 C16 110.72(15) . .
F5 C18 C16 111.11(15) . .
F1 C19 F3 107.84(17) . .
F1 C19 F2 108.00(17) . .
F3 C19 F2 108.27(18) . .
F1 C19 C16 110.70(17) . .
F3 C19 C16 110.05(16) . .
F2 C19 C16 111.85(16) . .
O4 C20 C21 110.75(14) . .
O4 C20 C22 107.59(14) . .
C21 C20 C22 109.83(14) . .
O4 C20 C23 110.78(14) . .
C21 C20 C23 108.84(15) . .
C22 C20 C23 109.03(15) . .
F12 C21 F10 108.18(15) . .
F12 C21 F11 107.72(16) . .
F10 C21 F11 106.96(15) . .
F12 C21 C20 110.32(14) . .
F10 C21 C20 112.79(16) . .
F11 C21 C20 110.67(15) . .
F18 C22 F17 107.47(16) . .
F18 C22 F16 107.33(16) . .
F17 C22 F16 108.05(16) . .
F18 C22 C20 110.86(15) . .
F17 C22 C20 110.61(15) . .
F16 C22 C20 112.32(16) . .
F13 C23 F14 107.09(16) . .
F13 C23 F15 107.79(17) . .
F14 C23 F15 107.26(17) . .
F13 C23 C20 110.33(16) . .
F14 C23 C20 111.40(16) . .
F15 C23 C20 112.72(16) . .
O3 C24 C26 111.80(14) . .
O3 C24 C27 109.28(15) . .
C26 C24 C27 108.57(15) . .
O3 C24 C25 108.36(14) . .
C26 C24 C25 109.31(15) . .
C27 C24 C25 109.50(15) . .
F27 C25 F26 108.52(17) . .
F27 C25 F25 107.29(16) . .
F26 C25 F25 106.70(17) . .
F27 C25 C24 110.81(15) . .
F26 C25 C24 110.54(16) . .
F25 C25 C24 112.78(16) . .
F21 C26 F19 106.56(16) . .
F21 C26 F20 108.02(16) . .
F19 C26 F20 107.35(15) . .
F21 C26 C24 110.65(15) . .
F19 C26 C24 110.92(15) . .
F20 C26 C24 113.05(15) . .
F23 C27 F22 108.04(18) . .
F23 C27 F24 106.45(17) . .
F22 C27 F24 106.83(16) . .
F23 C27 C24 110.58(16) . .
F22 C27 C24 113.27(16) . .
F24 C27 C24 111.33(16) . .
O1 C28 C30 110.75(15) . .
O1 C28 C29 107.76(15) . .
C30 C28 C29 108.77(16) . .
O1 C28 C31 111.09(15) . .
C30 C28 C31 109.48(17) . .
C29 C28 C31 108.91(16) . .
F29 C29 F28 108.91(19) . .
F29 C29 F30 107.02(18) . .
F28 C29 F30 106.66(17) . .
F29 C29 C28 110.98(17) . .
F28 C29 C28 111.83(17) . .
F30 C29 C28 111.23(17) . .
F33 C30 F32 107.3(2) . .
F33 C30 F31 107.9(2) . .
F32 C30 F31 107.4(2) . .
F33 C30 C28 111.52(19) . .
F32 C30 C28 109.79(18) . .
F31 C30 C28 112.66(19) . .
F35 C31 F34 107.76(19) . .
F35 C31 F36 108.19(19) . .
F34 C31 F36 107.25(19) . .
F35 C31 C28 110.49(18) . .
F34 C31 C28 110.84(18) . .
F36 C31 C28 112.14(17) . .

loop_
_geom_bond_atom_site_label_1
_geom_bond_atom_site_label_2
_geom_bond_distance
_geom_bond_site_symmetry_2
Al1 O1 1.7182(13) .
Al1 O2 1.7251(13) .
Al1 O4 1.7254(13) .
Al1 O3 1.7292(13) .
S1 C6 1.7188(18) .
S1 C7 1.7206(18) .
N1 C1 1.388(2) .
N1 C12 1.390(2) .
N1 C13 1.456(2) .
O1 C28 1.341(2) .
O2 C16 1.345(2) .
O3 C24 1.346(2) .
O4 C20 1.350(2) .
C1 C2 1.408(2) .
C1 C6 1.415(2) .
C2 C3 1.369(3) .
C2 H2 0.9500 .
C3 C4 1.406(3) .
C3 H3 0.9500 .
C4 C5 1.365(3) .
C4 H4 0.9500 .
C5 C6 1.400(3) .
C5 H5 0.9500 .
C7 C8 1.401(2) .
C7 C12 1.417(2) .
C8 C9 1.371(3) .
C8 H8 0.9500 .
C9 C10 1.400(3) .
C9 H9 0.9500 .
C10 C11 1.374(3) .
C10 H10 0.9500 .
C11 C12 1.409(2) .
C11 H11 0.9500 .
C13 C15 1.381(2) .
C13 C14 1.382(2) .
C14 C15 1.390(2) 3_666
C14 H14 0.9500 .
C15 C14 1.390(2) 3_666
C15 H15 0.9500 .
C16 C18 1.552(3) .
C16 C17 1.554(3) .
C16 C19 1.561(2) .
C17 F8 1.320(2) .
C17 F9 1.336(2) .
C17 F7 1.340(2) .
C18 F4 1.331(2) .
C18 F6 1.334(2) .
C18 F5 1.335(2) .
C19 F1 1.325(3) .
C19 F3 1.327(3) .
C19 F2 1.333(2) .
C20 C21 1.550(2) .
C20 C22 1.555(2) .
C20 C23 1.555(3) .
C21 F12 1.323(2) .
C21 F10 1.335(2) .
C21 F11 1.335(2) .
C22 F18 1.325(2) .
C22 F17 1.328(2) .
C22 F16 1.342(2) .
C23 F13 1.327(2) .
C23 F14 1.331(2) .
C23 F15 1.338(2) .
C24 C26 1.554(2) .
C24 C27 1.555(3) .
C24 C25 1.557(2) .
C25 F27 1.315(2) .
C25 F26 1.326(3) .
C25 F25 1.338(2) .
C26 F21 1.325(2) .
C26 F19 1.327(2) .
C26 F20 1.330(2) .
C27 F23 1.325(2) .
C27 F22 1.329(2) .
C27 F24 1.329(2) .
C28 C30 1.550(3) .
C28 C29 1.550(3) .
C28 C31 1.560(3) .
C29 F29 1.315(3) .
C29 F28 1.324(3) .
C29 F30 1.345(2) .
C30 F33 1.327(3) .
C30 F32 1.331(3) .
C30 F31 1.333(3) .
C31 F35 1.310(3) .
C31 F34 1.330(3) .
C31 F36 1.337(2) .

loop_
_geom_torsion_atom_site_label_1
_geom_torsion_atom_site_label_2
_geom_torsion_atom_site_label_3
_geom_torsion_atom_site_label_4
_geom_torsion
_geom_torsion_site_symmetry_1
_geom_torsion_site_symmetry_2
_geom_torsion_site_symmetry_3
_geom_torsion_site_symmetry_4
O2 Al1 O1 C28 -159.0(2) . . . .
O4 Al1 O1 C28 81.5(2) . . . .
O3 Al1 O1 C28 -36.6(3) . . . .
O1 Al1 O2 C16 35.3(2) . . . .
O4 Al1 O2 C16 158.1(2) . . . .
O3 Al1 O2 C16 -84.1(2) . . . .
O1 Al1 O3 C24 171.2(2) . . . .
O2 Al1 O3 C24 -69.3(2) . . . .
O4 Al1 O3 C24 49.1(3) . . . .
O1 Al1 O4 C20 81.2(2) . . . .
O2 Al1 O4 C20 -38.4(2) . . . .
O3 Al1 O4 C20 -160.0(2) . . . .
C12 N1 C1 C2 176.13(16) . . . .
C13 N1 C1 C2 -4.2(2) . . . .
C12 N1 C1 C6 -2.2(2) . . . .
C13 N1 C1 C6 177.43(15) . . . .
N1 C1 C2 C3 -178.67(18) . . . .
C6 C1 C2 C3 -0.3(3) . . . .
C1 C2 C3 C4 0.0(3) . . . .
C2 C3 C4 C5 0.7(4) . . . .
C3 C4 C5 C6 -1.1(3) . . . .
C4 C5 C6 C1 0.8(3) . . . .
C4 C5 C6 S1 -179.42(17) . . . .
N1 C1 C6 C5 178.28(16) . . . .
C2 C1 C6 C5 -0.1(3) . . . .
N1 C1 C6 S1 -1.5(2) . . . .
C2 C1 C6 S1 -179.90(14) . . . .
C7 S1 C6 C5 -177.10(14) . . . .
C7 S1 C6 C1 2.72(17) . . . .
C6 S1 C7 C8 178.61(14) . . . .
C6 S1 C7 C12 -0.94(17) . . . .
C12 C7 C8 C9 0.6(3) . . . .
S1 C7 C8 C9 -178.99(15) . . . .
C7 C8 C9 C10 -0.1(3) . . . .
C8 C9 C10 C11 -0.2(3) . . . .
C9 C10 C11 C12 -0.1(3) . . . .
C1 N1 C12 C11 -176.79(15) . . . .
C13 N1 C12 C11 3.6(2) . . . .
C1 N1 C12 C7 4.1(2) . . . .
C13 N1 C12 C7 -175.53(14) . . . .
C10 C11 C12 N1 -178.59(16) . . . .
C10 C11 C12 C7 0.5(3) . . . .
C8 C7 C12 N1 178.32(16) . . . .
S1 C7 C12 N1 -2.2(2) . . . .
C8 C7 C12 C11 -0.8(2) . . . .
S1 C7 C12 C11 178.73(13) . . . .
C1 N1 C13 C15 -85.09(19) . . . .
C12 N1 C13 C15 94.58(18) . . . .
C1 N1 C13 C14 93.81(19) . . . .
C12 N1 C13 C14 -86.53(19) . . . .
C15 C13 C14 C15 0.1(3) . . . 3_666
N1 C13 C14 C15 -178.79(15) . . . 3_666
C14 C13 C15 C14 -0.1(3) . . . 3_666
N1 C13 C15 C14 178.81(15) . . . 3_666
Al1 O2 C16 C18 133.9(2) . . . .
Al1 O2 C16 C17 -107.0(2) . . . .
Al1 O2 C16 C19 13.6(3) . . . .
O2 C16 C17 F8 44.2(2) . . . .
C18 C16 C17 F8 162.46(15) . . . .
C19 C16 C17 F8 -78.98(19) . . . .
O2 C16 C17 F9 165.77(15) . . . .
C18 C16 C17 F9 -75.98(19) . . . .
C19 C16 C17 F9 42.6(2) . . . .
O2 C16 C17 F7 -74.57(19) . . . .
C18 C16 C17 F7 43.7(2) . . . .
C19 C16 C17 F7 162.25(16) . . . .
O2 C16 C18 F4 160.73(15) . . . .
C17 C16 C18 F4 42.0(2) . . . .
C19 C16 C18 F4 -76.5(2) . . . .
O2 C16 C18 F6 40.4(2) . . . .
C17 C16 C18 F6 -78.39(19) . . . .
C19 C16 C18 F6 163.16(15) . . . .
O2 C16 C18 F5 -77.91(18) . . . .
C17 C16 C18 F5 163.32(15) . . . .
C19 C16 C18 F5 44.9(2) . . . .
O2 C16 C19 F1 -79.2(2) . . . .
C18 C16 C19 F1 160.88(16) . . . .
C17 C16 C19 F1 41.7(2) . . . .
O2 C16 C19 F3 39.9(2) . . . .
C18 C16 C19 F3 -80.01(19) . . . .
C17 C16 C19 F3 160.83(16) . . . .
O2 C16 C19 F2 160.34(17) . . . .
C18 C16 C19 F2 40.4(2) . . . .
C17 C16 C19 F2 -78.8(2) . . . .
Al1 O4 C20 C21 -68.4(3) . . . .
Al1 O4 C20 C22 171.54(18) . . . .
Al1 O4 C20 C23 52.4(3) . . . .
O4 C20 C21 F12 46.8(2) . . . .
C22 C20 C21 F12 165.48(15) . . . .
C23 C20 C21 F12 -75.23(18) . . . .
O4 C20 C21 F10 167.88(14) . . . .
C22 C20 C21 F10 -73.43(19) . . . .
C23 C20 C21 F10 45.86(19) . . . .
O4 C20 C21 F11 -72.34(18) . . . .
C22 C20 C21 F11 46.35(19) . . . .
C23 C20 C21 F11 165.65(14) . . . .
O4 C20 C22 F18 46.2(2) . . . .
C21 C20 C22 F18 -74.38(19) . . . .
C23 C20 C22 F18 166.45(15) . . . .
O4 C20 C22 F17 -72.88(19) . . . .
C21 C20 C22 F17 166.50(16) . . . .
C23 C20 C22 F17 47.3(2) . . . .
O4 C20 C22 F16 166.31(15) . . . .
C21 C20 C22 F16 45.7(2) . . . .
C23 C20 C22 F16 -73.5(2) . . . .
O4 C20 C23 F13 38.4(2) . . . .
C21 C20 C23 F13 160.40(15) . . . .
C22 C20 C23 F13 -79.81(18) . . . .
O4 C20 C23 F14 -80.40(19) . . . .
C21 C20 C23 F14 41.6(2) . . . .
C22 C20 C23 F14 161.38(15) . . . .
O4 C20 C23 F15 158.96(16) . . . .
C21 C20 C23 F15 -79.0(2) . . . .
C22 C20 C23 F15 40.7(2) . . . .
Al1 O3 C24 C26 13.5(3) . . . .
Al1 O3 C24 C27 -106.7(2) . . . .
Al1 O3 C24 C25 134.0(2) . . . .
O3 C24 C25 F27 47.0(2) . . . .
C26 C24 C25 F27 169.02(16) . . . .
C27 C24 C25 F27 -72.2(2) . . . .
O3 C24 C25 F26 -73.39(19) . . . .
C26 C24 C25 F26 48.7(2) . . . .
C27 C24 C25 F26 167.49(16) . . . .
O3 C24 C25 F25 167.26(16) . . . .
C26 C24 C25 F25 -70.7(2) . . . .
C27 C24 C25 F25 48.1(2) . . . .
O3 C24 C26 F21 46.4(2) . . . .
C27 C24 C26 F21 167.02(16) . . . .
C25 C24 C26 F21 -73.59(19) . . . .
O3 C24 C26 F19 -71.67(19) . . . .
C27 C24 C26 F19 48.97(19) . . . .
C25 C24 C26 F19 168.36(15) . . . .
O3 C24 C26 F20 167.69(15) . . . .
C27 C24 C26 F20 -71.7(2) . . . .
C25 C24 C26 F20 47.7(2) . . . .
O3 C24 C27 F23 48.0(2) . . . .
C26 C24 C27 F23 -74.21(19) . . . .
C25 C24 C27 F23 166.51(16) . . . .
O3 C24 C27 F22 169.42(16) . . . .
C26 C24 C27 F22 47.2(2) . . . .
C25 C24 C27 F22 -72.0(2) . . . .
O3 C24 C27 F24 -70.16(19) . . . .
C26 C24 C27 F24 167.66(15) . . . .
C25 C24 C27 F24 48.4(2) . . . .
Al1 O1 C28 C30 -70.7(3) . . . .
Al1 O1 C28 C29 170.47(19) . . . .
Al1 O1 C28 C31 51.2(3) . . . .
O1 C28 C29 F29 43.0(2) . . . .
C30 C28 C29 F29 -77.2(2) . . . .
C31 C28 C29 F29 163.57(18) . . . .
O1 C28 C29 F28 -78.9(2) . . . .
C30 C28 C29 F28 160.99(17) . . . .
C31 C28 C29 F28 41.7(2) . . . .
O1 C28 C29 F30 161.98(17) . . . .
C30 C28 C29 F30 41.9(2) . . . .
C31 C28 C29 F30 -77.4(2) . . . .
O1 C28 C30 F33 -74.7(2) . . . .
C29 C28 C30 F33 43.6(2) . . . .
C31 C28 C30 F33 162.47(17) . . . .
O1 C28 C30 F32 44.1(2) . . . .
C29 C28 C30 F32 162.37(18) . . . .
C31 C28 C30 F32 -78.7(2) . . . .
O1 C28 C30 F31 163.81(19) . . . .
C29 C28 C30 F31 -77.9(2) . . . .
C31 C28 C30 F31 41.0(3) . . . .
O1 C28 C31 F35 41.2(2) . . . .
C30 C28 C31 F35 163.85(17) . . . .
C29 C28 C31 F35 -77.3(2) . . . .
O1 C28 C31 F34 -78.2(2) . . . .
C30 C28 C31 F34 44.5(2) . . . .
C29 C28 C31 F34 163.29(17) . . . .
O1 C28 C31 F36 162.00(18) . . . .
C30 C28 C31 F36 -75.4(2) . . . .
C29 C28 C31 F36 43.5(2) . . . .
